data_2240378
loop_
_publ_author_name
'El Fal, Mohammed'
'Ramli, Youssef'
'Essassi, El Mokhtar'
'Saadi, Mohamed'
'El Ammari, Lahcen'

_publ_section_title
;
 The crystal structure of
 1,5-dibenzyl-1<i>H</i>-pyrazolo[3,4-<i>d</i>]pyrimidine-4(5<i>H</i>)-thione
;
_journal_coeditor_code TK5354
_journal_issue 2
_journal_name_full 'Acta Crystallographica Section E'
_journal_page_first o95
_journal_page_last o96
_journal_paper_doi 10.1107/S205698901402828X
_journal_volume 71
_journal_year 2015
_chemical_formula_iupac 'C19 H16 N4 S'
_chemical_formula_moiety 'C19 H16 N4 S'
_chemical_formula_sum 'C19 H16 N4 S'
_chemical_formula_weight 332.42
_chemical_melting_point 563
_chemical_name_systematic
;
1,5-Dibenzyl-1<i>H</i>-pyrazolo[3,4-<i>d</i>]pyrimidine-4(5<i>H</i>)-thione
;
_space_group_IT_number 4
_symmetry_cell_setting monoclinic
_symmetry_space_group_name_Hall 'P 2yb'
_symmetry_space_group_name_H-M 'P 1 21 1'
_atom_sites_solution_hydrogens geom
_atom_sites_solution_primary direct
_atom_sites_solution_secondary difmap
_audit_creation_method SHELXL-97
_cell_angle_alpha 90.00
_cell_angle_beta 97.860(9)
_cell_angle_gamma 90.00
_cell_formula_units_Z 2
_cell_length_a 4.4953(12)
_cell_length_b 29.140(8)
_cell_length_c 6.3889(16)
_cell_measurement_reflns_used 3582
_cell_measurement_temperature 296(2)
_cell_measurement_theta_max 27.09
_cell_measurement_theta_min 2.80
_cell_volume 829.0(4)
_computing_cell_refinement
;
SAINT-Plus (Bruker, 2009)
;
_computing_data_collection
;
APEX2 (Bruker, 2009)
;
_computing_data_reduction
;
SAINT-Plus (Bruker, 2009)
;
_computing_molecular_graphics
;
ORTEP-3 for Windows (Farrugia, 2012)
;
_computing_publication_material
;
PLATON (Spek, 2009) and publCIF (Westrip, 2010)
;
_computing_structure_refinement
;
SHELXL97 (Sheldrick, 2008)
;
_computing_structure_solution
;
SHELXS97 (Sheldrick, 2008)
;
_diffrn_ambient_temperature 296(2)
_diffrn_measured_fraction_theta_full 0.995
_diffrn_measured_fraction_theta_max 0.995
_diffrn_measurement_device_type 'Bruker X8 APEX'
_diffrn_measurement_method '\f and \w scans'
_diffrn_radiation_monochromator graphite
_diffrn_radiation_source 'fine-focus sealed tube'
_diffrn_radiation_type MoK\a
_diffrn_radiation_wavelength 0.71073
_diffrn_reflns_av_R_equivalents 0.0403
_diffrn_reflns_av_sigmaI/netI 0.0609
_diffrn_reflns_limit_h_max 5
_diffrn_reflns_limit_h_min -5
_diffrn_reflns_limit_k_max 37
_diffrn_reflns_limit_k_min -37
_diffrn_reflns_limit_l_max 8
_diffrn_reflns_limit_l_min -8
_diffrn_reflns_number 9214
_diffrn_reflns_theta_full 27.09
_diffrn_reflns_theta_max 27.09
_diffrn_reflns_theta_min 2.80
_exptl_absorpt_coefficient_mu 0.202
_exptl_absorpt_correction_T_max 0.7455
_exptl_absorpt_correction_T_min 0.5888
_exptl_absorpt_correction_type multi-scan
_exptl_absorpt_process_details
;
(SADABS; Bruker, 2009)
;
_exptl_crystal_colour yellow
_exptl_crystal_density_diffrn 1.332
_exptl_crystal_density_method 'not measured'
_exptl_crystal_description block
_exptl_crystal_F_000 348
_exptl_crystal_size_max 0.37
_exptl_crystal_size_mid 0.34
_exptl_crystal_size_min 0.29
_refine_diff_density_max 0.136
_refine_diff_density_min -0.119
_refine_ls_abs_structure_details
;
Flack & Bernardinelli (2000), 1730 Friedel pairs
;
_refine_ls_abs_structure_Flack -0.11(7)
_refine_ls_extinction_method none
_refine_ls_goodness_of_fit_ref 0.974
_refine_ls_hydrogen_treatment constr
_refine_ls_matrix_type full
_refine_ls_number_parameters 217
_refine_ls_number_reflns 3582
_refine_ls_number_restraints 1
_refine_ls_restrained_S_all 0.974
_refine_ls_R_factor_all 0.0745
_refine_ls_R_factor_gt 0.0407
_refine_ls_shift/su_max 0.000
_refine_ls_shift/su_mean 0.000
_refine_ls_structure_factor_coef Fsqd
_refine_ls_weighting_details 'calc w=1/[\s^2^(Fo^2^)+(0.0318P)^2^+0.0000P] where P=(Fo^2^+2Fc^2^)/3'
_refine_ls_weighting_scheme calc
_refine_ls_wR_factor_gt 0.0742
_refine_ls_wR_factor_ref 0.0840
_reflns_number_gt 2406
_reflns_number_total 3582
_reflns_threshold_expression I>2sigma(I)
_cod_data_source_file tk5354sup1.cif
_cod_data_source_block I
_cod_original_sg_symbol_H-M 'P 21'
_cod_database_code 2240378
_cod_database_fobs_code 2240378

loop_
_symmetry_equiv_pos_as_xyz
'x, y, z'
'-x, y+1/2, -z'

loop_
_atom_site_type_symbol
_atom_site_label
_atom_site_fract_x
_atom_site_fract_y
_atom_site_fract_z
_atom_site_U_iso_or_equiv
_atom_site_adp_type
_atom_site_calc_flag
_atom_site_refinement_flags
_atom_site_occupancy
_atom_site_symmetry_multiplicity
C C1 0.5941(5) 0.48633(8) 0.9980(3) 0.0412(6) Uani d . 1 1
C C2 0.4720(5) 0.44502(8) 1.0570(3) 0.0411(6) Uani d . 1 1
C C3 0.5145(7) 0.41623(9) 1.2377(4) 0.0586(7) Uani d . 1 1
H H3 0.6506 0.4222 1.3578 0.070 Uiso calc R 1 1
C C4 0.2489(6) 0.42310(9) 0.9208(4) 0.0457(6) Uani d . 1 1
C C5 0.2551(6) 0.47501(9) 0.6716(4) 0.0488(6) Uani d . 1 1
H H5 0.1885 0.4864 0.5375 0.059 Uiso calc R 1 1
C C6 0.5892(5) 0.54088(9) 0.6906(4) 0.0477(6) Uani d . 1 1
H H6A 0.6197 0.5330 0.5476 0.057 Uiso calc R 1 1
H H6B 0.7826 0.5495 0.7672 0.057 Uiso calc R 1 1
C C7 0.3812(5) 0.58142(8) 0.6832(4) 0.0425(6) Uani d . 1 1
C C8 0.3274(6) 0.60388(9) 0.8650(4) 0.0545(7) Uani d . 1 1
H H8 0.4188 0.5935 0.9959 0.065 Uiso calc R 1 1
C C9 0.1404(7) 0.64137(10) 0.8546(5) 0.0651(8) Uani d . 1 1
H H9 0.1070 0.6563 0.9780 0.078 Uiso calc R 1 1
C C10 0.0034(7) 0.65686(11) 0.6635(5) 0.0700(8) Uani d . 1 1
H H10 -0.1242 0.6821 0.6569 0.084 Uiso calc R 1 1
C C11 0.0546(7) 0.63514(11) 0.4817(5) 0.0701(9) Uani d . 1 1
H H11 -0.0375 0.6458 0.3515 0.084 Uiso calc R 1 1
C C12 0.2421(6) 0.59761(9) 0.4912(4) 0.0551(7) Uani d . 1 1
H H12 0.2754 0.5830 0.3671 0.066 Uiso calc R 1 1
C C13 -0.0331(7) 0.34855(9) 0.9311(5) 0.0701(9) Uani d . 1 1
H H13A -0.1746 0.3609 0.8167 0.084 Uiso calc R 1 1
H H13B -0.1461 0.3374 1.0396 0.084 Uiso calc R 1 1
C C14 0.1353(6) 0.30957(9) 0.8500(5) 0.0538(7) Uani d . 1 1
C C15 0.1948(7) 0.27009(11) 0.9677(5) 0.0701(8) Uani d . 1 1
H H15 0.1235 0.2673 1.0970 0.084 Uiso calc R 1 1
C C16 0.3567(8) 0.23521(11) 0.8969(8) 0.0926(12) Uani d . 1 1
H H16 0.3946 0.2088 0.9778 0.111 Uiso calc R 1 1
C C17 0.4635(8) 0.23889(15) 0.7078(9) 0.0961(13) Uani d . 1 1
H H17 0.5758 0.2152 0.6605 0.115 Uiso calc R 1 1
C C18 0.4049(8) 0.27764(16) 0.5874(6) 0.0898(11) Uani d . 1 1
H H18 0.4766 0.2801 0.4581 0.108 Uiso calc R 1 1
C C19 0.2406(7) 0.31279(11) 0.6575(5) 0.0705(8) Uani d . 1 1
H H19 0.2000 0.3389 0.5748 0.085 Uiso calc R 1 1
N N1 0.3381(6) 0.38019(8) 1.2147(4) 0.0633(6) Uani d . 1 1
N N2 0.1709(5) 0.38498(7) 1.0188(4) 0.0575(6) Uani d . 1 1
N N3 0.1303(5) 0.43742(7) 0.7249(3) 0.0529(5) Uani d . 1 1
N N4 0.4758(4) 0.49978(6) 0.7928(3) 0.0422(5) Uani d . 1 1
S S1 0.85051(15) 0.51743(3) 1.14918(10) 0.0571(2) Uani d . 1 1

loop_
_atom_site_aniso_label
_atom_site_aniso_U_11
_atom_site_aniso_U_22
_atom_site_aniso_U_33
_atom_site_aniso_U_12
_atom_site_aniso_U_13
_atom_site_aniso_U_23
C1 0.0382(13) 0.0485(15) 0.0369(13) 0.0091(11) 0.0049(10) -0.0077(11)
C2 0.0406(14) 0.0454(15) 0.0366(13) 0.0074(11) 0.0030(11) -0.0022(11)
C3 0.0693(19) 0.0591(18) 0.0468(16) 0.0095(16) 0.0061(14) 0.0028(14)
C4 0.0446(15) 0.0458(16) 0.0474(15) 0.0080(12) 0.0087(13) -0.0024(13)
C5 0.0507(16) 0.0561(18) 0.0367(13) 0.0104(14) -0.0046(11) -0.0056(12)
C6 0.0459(15) 0.0593(16) 0.0395(14) -0.0032(13) 0.0116(12) 0.0003(12)
C7 0.0424(15) 0.0473(14) 0.0375(14) -0.0095(12) 0.0049(11) 0.0009(12)
C8 0.0618(18) 0.0591(18) 0.0412(15) -0.0018(14) 0.0023(13) 0.0010(13)
C9 0.071(2) 0.0571(19) 0.069(2) -0.0002(16) 0.0151(17) -0.0094(15)
C10 0.071(2) 0.0573(19) 0.082(2) 0.0038(16) 0.0097(17) 0.0114(18)
C11 0.073(2) 0.073(2) 0.0607(19) 0.0017(18) -0.0028(16) 0.0207(17)
C12 0.0593(18) 0.0584(18) 0.0467(15) -0.0083(15) 0.0040(13) 0.0037(13)
C13 0.0531(18) 0.0551(19) 0.102(2) -0.0104(15) 0.0102(17) -0.0024(16)
C14 0.0479(16) 0.0475(16) 0.0647(18) -0.0101(12) 0.0028(14) -0.0036(14)
C15 0.074(2) 0.0588(19) 0.076(2) -0.0095(17) 0.0032(16) 0.0059(17)
C16 0.079(3) 0.053(2) 0.140(4) 0.0019(19) -0.006(3) 0.003(2)
C17 0.062(2) 0.080(3) 0.144(4) 0.000(2) 0.004(3) -0.041(3)
C18 0.076(3) 0.116(3) 0.077(2) -0.014(2) 0.0093(19) -0.036(3)
C19 0.069(2) 0.069(2) 0.072(2) -0.0072(16) 0.0068(17) -0.0002(16)
N1 0.0782(18) 0.0568(16) 0.0564(15) -0.0011(13) 0.0142(13) 0.0070(12)
N2 0.0550(15) 0.0504(14) 0.0681(16) 0.0002(11) 0.0118(12) 0.0033(13)
N3 0.0503(13) 0.0496(14) 0.0558(14) 0.0029(11) -0.0034(11) -0.0043(11)
N4 0.0406(11) 0.0509(12) 0.0342(10) 0.0034(9) 0.0021(9) -0.0013(9)
S1 0.0536(4) 0.0676(4) 0.0463(4) -0.0042(4) -0.0073(3) -0.0052(4)

loop_
_atom_type_symbol
_atom_type_description
_atom_type_scat_dispersion_real
_atom_type_scat_dispersion_imag
_atom_type_scat_source
C C 0.0033 0.0016 'International Tables Vol C Tables 4.2.6.8 and 6.1.1.4'
H H 0.0000 0.0000 'International Tables Vol C Tables 4.2.6.8 and 6.1.1.4'
N N 0.0061 0.0033 'International Tables Vol C Tables 4.2.6.8 and 6.1.1.4'
S S 0.1246 0.1234 'International Tables Vol C Tables 4.2.6.8 and 6.1.1.4'

loop_
_geom_angle_atom_site_label_1
_geom_angle_atom_site_label_2
_geom_angle_atom_site_label_3
_geom_angle
C2 C1 N4 112.4(2)
C2 C1 S1 125.35(18)
N4 C1 S1 122.28(18)
C4 C2 C1 120.3(2)
C4 C2 C3 104.1(2)
C1 C2 C3 135.7(2)
N1 C3 C2 111.7(3)
N1 C3 H3 124.1
C2 C3 H3 124.1
N2 C4 N3 126.1(2)
N2 C4 C2 107.4(2)
N3 C4 C2 126.5(2)
N3 C5 N4 126.9(2)
N3 C5 H5 116.6
N4 C5 H5 116.6
N4 C6 C7 113.42(17)
N4 C6 H6A 108.9
C7 C6 H6A 108.9
N4 C6 H6B 108.9
C7 C6 H6B 108.9
H6A C6 H6B 107.7
C12 C7 C8 118.3(2)
C12 C7 C6 120.0(2)
C8 C7 C6 121.7(2)
C9 C8 C7 120.7(3)
C9 C8 H8 119.6
C7 C8 H8 119.6
C10 C9 C8 120.3(3)
C10 C9 H9 119.9
C8 C9 H9 119.9
C9 C10 C11 119.8(3)
C9 C10 H10 120.1
C11 C10 H10 120.1
C10 C11 C12 120.1(3)
C10 C11 H11 119.9
C12 C11 H11 119.9
C11 C12 C7 120.7(3)
C11 C12 H12 119.6
C7 C12 H12 119.6
N2 C13 C14 111.3(2)
N2 C13 H13A 109.4
C14 C13 H13A 109.4
N2 C13 H13B 109.4
C14 C13 H13B 109.4
H13A C13 H13B 108.0
C19 C14 C15 118.5(3)
C19 C14 C13 120.5(3)
C15 C14 C13 120.9(3)
C16 C15 C14 120.9(3)
C16 C15 H15 119.6
C14 C15 H15 119.6
C15 C16 C17 120.3(4)
C15 C16 H16 119.9
C17 C16 H16 119.9
C16 C17 C18 119.8(4)
C16 C17 H17 120.1
C18 C17 H17 120.1
C17 C18 C19 120.1(4)
C17 C18 H18 119.9
C19 C18 H18 119.9
C18 C19 C14 120.3(3)
C18 C19 H19 119.8
C14 C19 H19 119.8
C3 N1 N2 105.5(2)
C4 N2 N1 111.2(2)
C4 N2 C13 127.6(2)
N1 N2 C13 120.7(2)
C5 N3 C4 111.8(2)
C5 N4 C1 122.1(2)
C5 N4 C6 116.1(2)
C1 N4 C6 121.78(19)

loop_
_geom_bond_atom_site_label_1
_geom_bond_atom_site_label_2
_geom_bond_distance
C1 C2 1.396(3)
C1 N4 1.402(3)
C1 S1 1.667(2)
C2 C4 1.390(3)
C2 C3 1.419(3)
C3 N1 1.312(3)
C3 H3 0.9300
C4 N2 1.345(3)
C4 N3 1.357(3)
C5 N3 1.297(3)
C5 N4 1.376(3)
C5 H5 0.9300
C6 N4 1.487(3)
C6 C7 1.503(3)
C6 H6A 0.9700
C6 H6B 0.9700
C7 C12 1.381(3)
C7 C8 1.383(3)
C8 C9 1.374(4)
C8 H8 0.9300
C9 C10 1.367(4)
C9 H9 0.9300
C10 C11 1.370(4)
C10 H10 0.9300
C11 C12 1.377(4)
C11 H11 0.9300
C12 H12 0.9300
C13 N2 1.463(3)
C13 C14 1.496(4)
C13 H13A 0.9700
C13 H13B 0.9700
C14 C19 1.380(4)
C14 C15 1.380(4)
C15 C16 1.363(5)
C15 H15 0.9300
C16 C17 1.364(5)
C16 H16 0.9300
C17 C18 1.371(5)
C17 H17 0.9300
C18 C19 1.373(5)
C18 H18 0.9300
C19 H19 0.9300
N1 N2 1.376(3)

loop_
_geom_hbond_atom_site_label_D
_geom_hbond_atom_site_label_H
_geom_hbond_atom_site_label_A
_geom_hbond_site_symmetry_A
_geom_hbond_distance_DH
_geom_hbond_distance_HA
_geom_hbond_distance_DA
_geom_hbond_angle_DHA
C5 H5 S1 1_454 0.93 2.87 3.784(3) 167
